data_7119509
loop_
_publ_author_name
'Zhang, Xue'
'Wang, Xin'
'Gao, Yuelei'
'Xu, Xianxiu'

_publ_section_title
;
 Silver-catalyzed formal [3+2]-cycloaddition of \a-trifluoromethylated
 methyl isocyanides: a facile stereoselective synthesis of CF3-substituted
 heterocycles.
;
_journal_issue 16
_journal_name_full 'Chemical communications (Cambridge, England)'
_journal_page_first 2427
_journal_page_last 2430
_journal_paper_doi 10.1039/c6cc10124k
_journal_volume 53
_journal_year 2017
_chemical_formula_sum 'C25 H23 F3 N2 O3 S'
_chemical_formula_weight 488.51
_chemical_name_systematic
;
 ?
;
_space_group_IT_number 2
_symmetry_cell_setting triclinic
_symmetry_space_group_name_Hall '-P 1'
_symmetry_space_group_name_H-M 'P -1'
_atom_sites_solution_hydrogens geom
_atom_sites_solution_primary direct
_atom_sites_solution_secondary difmap
_audit_creation_method SHELXL-97
_audit_update_record
;
2016-06-17 deposited with the CCDC.
2017-01-19 downloaded from the CCDC.
;
_cell_angle_alpha 101.231(17)
_cell_angle_beta 95.114(15)
_cell_angle_gamma 109.650(15)
_cell_formula_units_Z 2
_cell_length_a 9.856(4)
_cell_length_b 10.755(5)
_cell_length_c 12.812(6)
_cell_measurement_reflns_used 132
_cell_measurement_temperature 293(2)
_cell_measurement_theta_max 23.55
_cell_measurement_theta_min 2.83
_cell_volume 1236.8(10)
_computing_cell_refinement 'Bruker SMART'
_computing_data_collection 'Bruker SMART'
_computing_data_reduction 'Bruker SMART'
_computing_molecular_graphics 'Bruker SHELXTL'
_computing_publication_material 'Bruker SHELXTL'
_computing_structure_refinement 'SHELXL-97 (Sheldrick, 1997)'
_computing_structure_solution 'SHELXS-97 (Sheldrick, 1990)'
_diffrn_ambient_temperature 293(2)
_diffrn_measured_fraction_theta_full 0.992
_diffrn_measured_fraction_theta_max 0.989
_diffrn_measurement_device_type 'CCD area detector'
_diffrn_measurement_method 'omega scans'
_diffrn_radiation_monochromator graphite
_diffrn_radiation_source 'fine-focus sealed tube'
_diffrn_radiation_type MoK\a
_diffrn_radiation_wavelength 0.71073
_diffrn_reflns_av_R_equivalents 0.0832
_diffrn_reflns_av_sigmaI/netI 0.0527
_diffrn_reflns_limit_h_max 13
_diffrn_reflns_limit_h_min -13
_diffrn_reflns_limit_k_max 14
_diffrn_reflns_limit_k_min -14
_diffrn_reflns_limit_l_max 17
_diffrn_reflns_limit_l_min -17
_diffrn_reflns_number 36387
_diffrn_reflns_theta_full 25.00
_diffrn_reflns_theta_max 28.36
_diffrn_reflns_theta_min 2.32
_exptl_absorpt_coefficient_mu 0.182
_exptl_absorpt_correction_T_max 0.9767
_exptl_absorpt_correction_T_min 0.9628
_exptl_absorpt_correction_type multi-scan
_exptl_absorpt_process_details '(SADABS; Bruker, 2000)'
_exptl_crystal_colour colorless
_exptl_crystal_density_diffrn 1.312
_exptl_crystal_density_method 'not measured'
_exptl_crystal_description block
_exptl_crystal_F_000 508
_exptl_crystal_size_max 0.21
_exptl_crystal_size_mid 0.19
_exptl_crystal_size_min 0.13
_refine_diff_density_max 0.472
_refine_diff_density_min -0.506
_refine_diff_density_rms 0.148
_refine_ls_extinction_method none
_refine_ls_goodness_of_fit_ref 1.082
_refine_ls_hydrogen_treatment mixed
_refine_ls_matrix_type full
_refine_ls_number_parameters 310
_refine_ls_number_reflns 6127
_refine_ls_number_restraints 0
_refine_ls_restrained_S_all 1.082
_refine_ls_R_factor_all 0.0846
_refine_ls_R_factor_gt 0.0583
_refine_ls_shift/su_max 0.000
_refine_ls_shift/su_mean 0.000
_refine_ls_structure_factor_coef Fsqd
_refine_ls_weighting_details 'calc w=1/[\s^2^(Fo^2^)+(0.0998P)^2^+0.3225P] where P=(Fo^2^+2Fc^2^)/3'
_refine_ls_weighting_scheme calc
_refine_ls_wR_factor_gt 0.1609
_refine_ls_wR_factor_ref 0.1883
_reflns_number_gt 4597
_reflns_number_total 6127
_reflns_threshold_expression >2sigma(I)
_cod_data_source_file c6cc10124k2.cif
_cod_data_source_block mo_xuxx160521_0m
_cod_depositor_comments 'Adding full bibliography for 7119509--7119510.cif.'
_cod_original_cell_volume 1236.7(9)
_cod_original_sg_symbol_H-M p-1
_cod_database_code 7119509

loop_
_symmetry_equiv_pos_as_xyz
'x, y, z'
'-x, -y, -z'

loop_
_atom_site_label
_atom_site_type_symbol
_atom_site_fract_x
_atom_site_fract_y
_atom_site_fract_z
_atom_site_U_iso_or_equiv
_atom_site_adp_type
_atom_site_occupancy
_atom_site_symmetry_multiplicity
_atom_site_calc_flag
_atom_site_refinement_flags
S1 S 0.41065(6) 0.71050(5) 0.99579(4) 0.04499(17) Uani 1 1 d .
F3 F 0.80888(19) 1.05061(17) 0.83002(15) 0.0891(6) Uani 1 1 d .
F1 F 0.83028(19) 0.9440(2) 0.94992(14) 0.0997(7) Uani 1 1 d .
F2 F 0.93029(16) 0.9169(2) 0.80932(18) 0.1077(7) Uani 1 1 d .
O1 O 0.4094(2) 0.84152(17) 1.04221(14) 0.0640(5) Uani 1 1 d .
O2 O 0.4619(2) 0.63583(17) 1.06066(12) 0.0599(4) Uani 1 1 d .
N1 N 0.51954(18) 0.73047(16) 0.90521(13) 0.0402(4) Uani 1 1 d .
O3 O 0.0419(2) 0.7160(2) 0.52449(19) 0.0853(7) Uani 1 1 d .
N2 N 0.6905(2) 0.6904(2) 0.81360(16) 0.0561(5) Uani 1 1 d .
C1 C -0.1846(4) 0.3583(5) 0.7415(4) 0.1140(14) Uani 1 1 d .
H2A H -0.2175 0.2728 0.7615 0.171 Uiso 1 1 calc R
H3A H -0.1780 0.3426 0.6660 0.171 Uiso 1 1 calc R
H1A H -0.2528 0.4031 0.7553 0.171 Uiso 1 1 calc R
C2 C -0.0366(3) 0.4464(3) 0.8066(3) 0.0732(8) Uani 1 1 d .
C3 C -0.0020(3) 0.5842(3) 0.8471(3) 0.0759(8) Uani 1 1 d .
H3 H -0.0715 0.6226 0.8341 0.091 Uiso 1 1 calc R
C4 C 0.1330(3) 0.6657(3) 0.9062(2) 0.0615(6) Uani 1 1 d .
H4 H 0.1548 0.7583 0.9327 0.074 Uiso 1 1 calc R
C5 C 0.2360(2) 0.6081(2) 0.92586(16) 0.0443(4) Uani 1 1 d .
C18 C 0.5371(2) 0.82983(17) 0.83716(14) 0.0350(4) Uani 1 1 d .
H18 H 0.5658 0.9217 0.8832 0.042 Uiso 1 1 calc R
C19 C 0.40048(19) 0.79893(18) 0.75846(14) 0.0351(4) Uani 1 1 d .
C20 C 0.3283(2) 0.6703(2) 0.68993(16) 0.0432(4) Uani 1 1 d .
H20 H 0.3619 0.6004 0.6955 0.052 Uiso 1 1 calc R
C21 C 0.2083(2) 0.6452(2) 0.61440(19) 0.0537(5) Uani 1 1 d .
H21 H 0.1609 0.5587 0.5697 0.064 Uiso 1 1 calc R
C22 C 0.1582(2) 0.7489(3) 0.6050(2) 0.0556(6) Uani 1 1 d .
C25 C 0.0032(3) 0.8255(4) 0.5009(3) 0.1034(13) Uani 1 1 d .
H25C H -0.0307 0.8660 0.5617 0.155 Uiso 1 1 calc R
H25B H -0.0729 0.7914 0.4390 0.155 Uiso 1 1 calc R
H25A H 0.0872 0.8926 0.4861 0.155 Uiso 1 1 calc R
C24 C 0.3450(2) 0.8996(2) 0.75097(18) 0.0467(5) Uani 1 1 d .
H24 H 0.3894 0.9851 0.7978 0.056 Uiso 1 1 calc R
C23 C 0.2241(3) 0.8751(3) 0.6746(2) 0.0586(6) Uani 1 1 d .
H23 H 0.1878 0.9437 0.6705 0.070 Uiso 1 1 calc R
C9 C 0.6728(2) 0.8127(2) 0.78561(16) 0.0410(4) Uani 1 1 d .
C8 C 0.6063(3) 0.6562(2) 0.87995(17) 0.0498(5) Uani 1 1 d .
H8 H 0.6032 0.5837 0.9104 0.060 Uiso 1 1 calc R
C10 C 0.8114(3) 0.9316(3) 0.8437(2) 0.0686(7) Uani 1 1 d .
C11 C 0.6572(2) 0.79745(19) 0.66409(15) 0.0384(4) Uani 1 1 d .
C12 C 0.6582(3) 0.6808(2) 0.59740(18) 0.0519(5) Uani 1 1 d .
H12 H 0.6736 0.6134 0.6273 0.062 Uiso 1 1 calc R
C13 C 0.6365(3) 0.6627(2) 0.4865(2) 0.0614(6) Uani 1 1 d .
H13 H 0.6364 0.5826 0.4431 0.074 Uiso 1 1 calc R
C14 C 0.6151(2) 0.7602(3) 0.43861(18) 0.0542(5) Uani 1 1 d .
C15 C 0.6155(3) 0.8772(3) 0.5056(2) 0.0558(6) Uani 1 1 d .
H15 H 0.6014 0.9448 0.4753 0.067 Uiso 1 1 calc R
C16 C 0.6362(2) 0.8969(2) 0.61649(18) 0.0482(5) Uani 1 1 d .
H16 H 0.6362 0.9771 0.6597 0.058 Uiso 1 1 calc R
C17 C 0.5932(4) 0.7395(4) 0.3172(2) 0.0848(9) Uani 1 1 d .
H17A H 0.6866 0.7693 0.2944 0.127 Uiso 1 1 calc R
H17C H 0.5374 0.7914 0.2964 0.127 Uiso 1 1 calc R
H17B H 0.5417 0.6449 0.2838 0.127 Uiso 1 1 calc R
C6 C 0.2044(3) 0.4695(2) 0.8867(2) 0.0548(5) Uani 1 1 d .
H6 H 0.2739 0.4312 0.9001 0.066 Uiso 1 1 calc R
C7 C 0.0687(3) 0.3905(3) 0.8281(3) 0.0696(7) Uani 1 1 d .
H7 H 0.0465 0.2978 0.8020 0.084 Uiso 1 1 calc R

loop_
_atom_site_aniso_label
_atom_site_aniso_U_11
_atom_site_aniso_U_22
_atom_site_aniso_U_33
_atom_site_aniso_U_23
_atom_site_aniso_U_13
_atom_site_aniso_U_12
S1 0.0628(3) 0.0421(3) 0.0305(2) 0.00766(19) 0.0091(2) 0.0199(2)
F3 0.0783(11) 0.0576(9) 0.0902(13) -0.0015(8) 0.0103(9) -0.0160(8)
F1 0.0648(10) 0.1374(17) 0.0569(10) 0.0006(10) -0.0192(8) 0.0062(10)
F2 0.0374(7) 0.1509(19) 0.1088(15) 0.0055(14) 0.0082(8) 0.0166(9)
O1 0.0888(12) 0.0473(9) 0.0515(9) -0.0001(7) 0.0201(9) 0.0237(8)
O2 0.0833(12) 0.0644(10) 0.0358(8) 0.0210(7) 0.0037(7) 0.0279(9)
N1 0.0478(9) 0.0400(8) 0.0367(8) 0.0130(6) 0.0055(7) 0.0190(7)
O3 0.0545(10) 0.1014(16) 0.0906(15) 0.0300(12) -0.0228(10) 0.0213(10)
N2 0.0617(11) 0.0742(13) 0.0562(11) 0.0289(10) 0.0137(9) 0.0463(10)
C1 0.0534(17) 0.128(3) 0.139(4) 0.033(3) 0.000(2) 0.0086(19)
C2 0.0491(13) 0.087(2) 0.0815(19) 0.0309(16) 0.0170(12) 0.0150(13)
C3 0.0548(14) 0.095(2) 0.096(2) 0.0340(18) 0.0239(14) 0.0409(15)
C4 0.0621(14) 0.0612(14) 0.0753(16) 0.0207(12) 0.0268(12) 0.0338(12)
C5 0.0535(11) 0.0442(10) 0.0424(10) 0.0162(8) 0.0176(8) 0.0213(9)
C18 0.0421(9) 0.0298(8) 0.0323(8) 0.0065(6) 0.0027(7) 0.0134(7)
C19 0.0368(8) 0.0346(9) 0.0353(8) 0.0098(7) 0.0065(7) 0.0139(7)
C20 0.0451(10) 0.0384(9) 0.0435(10) 0.0046(8) 0.0017(8) 0.0162(8)
C21 0.0467(11) 0.0517(12) 0.0516(12) 0.0055(10) -0.0032(9) 0.0108(9)
C22 0.0361(10) 0.0702(15) 0.0585(13) 0.0220(11) -0.0011(9) 0.0152(10)
C25 0.0554(16) 0.131(3) 0.131(3) 0.071(3) -0.0165(18) 0.0288(18)
C24 0.0486(11) 0.0377(10) 0.0557(12) 0.0112(9) 0.0040(9) 0.0191(8)
C23 0.0507(12) 0.0579(13) 0.0774(16) 0.0253(12) 0.0037(11) 0.0291(11)
C9 0.0386(9) 0.0432(10) 0.0418(10) 0.0097(8) 0.0035(7) 0.0165(8)
C8 0.0640(13) 0.0550(12) 0.0441(11) 0.0192(9) 0.0044(9) 0.0357(10)
C10 0.0421(11) 0.0855(19) 0.0585(15) 0.0030(13) -0.0001(10) 0.0082(12)
C11 0.0352(8) 0.0373(9) 0.0422(10) 0.0095(7) 0.0082(7) 0.0119(7)
C12 0.0650(13) 0.0410(11) 0.0526(12) 0.0119(9) 0.0157(10) 0.0212(10)
C13 0.0761(16) 0.0473(12) 0.0507(13) -0.0025(10) 0.0142(11) 0.0166(11)
C14 0.0449(11) 0.0681(14) 0.0419(11) 0.0116(10) 0.0062(8) 0.0117(10)
C15 0.0552(12) 0.0675(15) 0.0581(13) 0.0315(12) 0.0176(10) 0.0280(11)
C16 0.0575(12) 0.0428(10) 0.0522(12) 0.0151(9) 0.0173(10) 0.0239(9)
C17 0.0792(19) 0.116(3) 0.0437(13) 0.0146(15) 0.0060(13) 0.0187(18)
C6 0.0604(13) 0.0443(11) 0.0613(13) 0.0156(10) 0.0058(10) 0.0205(10)
C7 0.0665(16) 0.0534(14) 0.0813(18) 0.0174(13) 0.0088(13) 0.0124(12)

loop_
_atom_type_symbol
_atom_type_description
_atom_type_scat_dispersion_real
_atom_type_scat_dispersion_imag
_atom_type_scat_source
C C 0.0033 0.0016 'International Tables Vol C Tables 4.2.6.8 and 6.1.1.4'
H H 0.0000 0.0000 'International Tables Vol C Tables 4.2.6.8 and 6.1.1.4'
N N 0.0061 0.0033 'International Tables Vol C Tables 4.2.6.8 and 6.1.1.4'
O O 0.0106 0.0060 'International Tables Vol C Tables 4.2.6.8 and 6.1.1.4'
F F 0.0171 0.0103 'International Tables Vol C Tables 4.2.6.8 and 6.1.1.4'
S S 0.1246 0.1234 'International Tables Vol C Tables 4.2.6.8 and 6.1.1.4'

loop_
_geom_angle_atom_site_label_1
_geom_angle_atom_site_label_2
_geom_angle_atom_site_label_3
_geom_angle
O1 S1 O2 120.94(11)
O1 S1 N1 106.70(10)
O2 S1 N1 104.36(10)
O1 S1 C5 108.53(11)
O2 S1 C5 108.72(10)
N1 S1 C5 106.72(10)
C8 N1 C18 109.58(16)
C8 N1 S1 125.17(14)
C18 N1 S1 125.24(13)
C22 O3 C25 117.0(2)
C8 N2 C9 107.25(17)
C2 C1 H2A 109.5
C2 C1 H3A 109.5
H2A C1 H3A 109.5
C2 C1 H1A 109.5
H2A C1 H1A 109.5
H3A C1 H1A 109.5
C3 C2 C7 118.4(3)
C3 C2 C1 120.9(3)
C7 C2 C1 120.7(3)
C4 C3 C2 121.4(2)
C4 C3 H3 119.3
C2 C3 H3 119.3
C3 C4 C5 119.1(2)
C3 C4 H4 120.4
C5 C4 H4 120.4
C4 C5 C6 120.9(2)
C4 C5 S1 119.99(18)
C6 C5 S1 119.08(17)
N1 C18 C19 112.64(15)
N1 C18 C9 98.77(14)
C19 C18 C9 115.86(15)
N1 C18 H18 109.7
C19 C18 H18 109.7
C9 C18 H18 109.7
C24 C19 C20 118.15(17)
C24 C19 C18 120.24(17)
C20 C19 C18 121.60(16)
C21 C20 C19 121.12(19)
C21 C20 H20 119.4
C19 C20 H20 119.4
C20 C21 C22 119.9(2)
C20 C21 H21 120.1
C22 C21 H21 120.1
O3 C22 C23 124.2(2)
O3 C22 C21 115.8(2)
C23 C22 C21 120.0(2)
O3 C25 H25C 109.5
O3 C25 H25B 109.5
H25C C25 H25B 109.5
O3 C25 H25A 109.5
H25C C25 H25A 109.5
H25B C25 H25A 109.5
C19 C24 C23 121.0(2)
C19 C24 H24 119.5
C23 C24 H24 119.5
C22 C23 C24 119.7(2)
C22 C23 H23 120.1
C24 C23 H23 120.1
N2 C9 C11 110.32(16)
N2 C9 C10 105.34(19)
C11 C9 C10 110.84(18)
N2 C9 C18 105.98(15)
C11 C9 C18 114.80(15)
C10 C9 C18 109.03(18)
N2 C8 N1 117.06(18)
N2 C8 H8 121.5
N1 C8 H8 121.5
F1 C10 F3 105.7(2)
F1 C10 F2 107.3(2)
F3 C10 F2 107.6(2)
F1 C10 C9 112.0(2)
F3 C10 C9 112.4(2)
F2 C10 C9 111.6(2)
C12 C11 C16 117.99(19)
C12 C11 C9 120.12(18)
C16 C11 C9 121.85(17)
C11 C12 C13 120.7(2)
C11 C12 H12 119.7
C13 C12 H12 119.7
C14 C13 C12 121.8(2)
C14 C13 H13 119.1
C12 C13 H13 119.1
C15 C14 C13 117.4(2)
C15 C14 C17 121.5(2)
C13 C14 C17 121.1(3)
C14 C15 C16 121.7(2)
C14 C15 H15 119.2
C16 C15 H15 119.2
C15 C16 C11 120.5(2)
C15 C16 H16 119.8
C11 C16 H16 119.8
C14 C17 H17A 109.5
C14 C17 H17C 109.5
H17A C17 H17C 109.5
C14 C17 H17B 109.5
H17A C17 H17B 109.5
H17C C17 H17B 109.5
C7 C6 C5 118.8(2)
C7 C6 H6 120.6
C5 C6 H6 120.6
C6 C7 C2 121.4(3)
C6 C7 H7 119.3
C2 C7 H7 119.3

loop_
_geom_bond_atom_site_label_1
_geom_bond_atom_site_label_2
_geom_bond_distance
S1 O1 1.4233(18)
S1 O2 1.4316(16)
S1 N1 1.6458(18)
S1 C5 1.744(2)
F3 C10 1.334(4)
F1 C10 1.331(3)
F2 C10 1.334(3)
N1 C8 1.372(3)
N1 C18 1.482(2)
O3 C22 1.370(3)
O3 C25 1.429(4)
N2 C8 1.260(3)
N2 C9 1.488(3)
C1 C2 1.506(4)
C1 H2A 0.9600
C1 H3A 0.9600
C1 H1A 0.9600
C2 C3 1.383(5)
C2 C7 1.395(4)
C3 C4 1.374(4)
C3 H3 0.9300
C4 C5 1.385(3)
C4 H4 0.9300
C5 C6 1.392(3)
C18 C19 1.505(2)
C18 C9 1.592(3)
C18 H18 0.9800
C19 C24 1.381(3)
C19 C20 1.394(3)
C20 C21 1.373(3)
C20 H20 0.9300
C21 C22 1.385(3)
C21 H21 0.9300
C22 C23 1.375(4)
C25 H25C 0.9600
C25 H25B 0.9600
C25 H25A 0.9600
C24 C23 1.389(3)
C24 H24 0.9300
C23 H23 0.9300
C9 C11 1.522(3)
C9 C10 1.526(3)
C8 H8 0.9300
C11 C12 1.377(3)
C11 C16 1.392(3)
C12 C13 1.383(3)
C12 H12 0.9300
C13 C14 1.377(4)
C13 H13 0.9300
C14 C15 1.377(4)
C14 C17 1.513(3)
C15 C16 1.381(3)
C15 H15 0.9300
C16 H16 0.9300
C17 H17A 0.9600
C17 H17C 0.9600
C17 H17B 0.9600
C6 C7 1.372(4)
C6 H6 0.9300
C7 H7 0.9300

loop_
_geom_torsion_atom_site_label_1
_geom_torsion_atom_site_label_2
_geom_torsion_atom_site_label_3
_geom_torsion_atom_site_label_4
_geom_torsion
O1 S1 N1 C8 146.73(19)
O2 S1 N1 C8 17.6(2)
C5 S1 N1 C8 -97.38(19)
O1 S1 N1 C18 -34.35(18)
O2 S1 N1 C18 -163.46(15)
C5 S1 N1 C18 81.54(17)
C7 C2 C3 C4 0.7(5)
C1 C2 C3 C4 -179.7(3)
C2 C3 C4 C5 -0.3(4)
C3 C4 C5 C6 -0.1(4)
C3 C4 C5 S1 177.3(2)
O1 S1 C5 C4 11.9(2)
O2 S1 C5 C4 145.18(19)
N1 S1 C5 C4 -102.79(19)
O1 S1 C5 C6 -170.69(17)
O2 S1 C5 C6 -37.4(2)
N1 S1 C5 C6 74.66(19)
C8 N1 C18 C19 112.90(18)
S1 N1 C18 C19 -66.16(19)
C8 N1 C18 C9 -9.95(19)
S1 N1 C18 C9 170.98(13)
N1 C18 C19 C24 129.80(19)
C9 C18 C19 C24 -117.5(2)
N1 C18 C19 C20 -51.6(2)
C9 C18 C19 C20 61.1(2)
C24 C19 C20 C21 2.2(3)
C18 C19 C20 C21 -176.43(19)
C19 C20 C21 C22 0.5(3)
C25 O3 C22 C23 10.7(4)
C25 O3 C22 C21 -169.8(3)
C20 C21 C22 O3 177.3(2)
C20 C21 C22 C23 -3.1(4)
C20 C19 C24 C23 -2.4(3)
C18 C19 C24 C23 176.3(2)
O3 C22 C23 C24 -177.6(2)
C21 C22 C23 C24 2.9(4)
C19 C24 C23 C22 -0.1(4)
C8 N2 C9 C11 -133.9(2)
C8 N2 C9 C10 106.4(2)
C8 N2 C9 C18 -9.0(2)
N1 C18 C9 N2 11.14(18)
C19 C18 C9 N2 -109.36(18)
N1 C18 C9 C11 133.17(16)
C19 C18 C9 C11 12.7(2)
N1 C18 C9 C10 -101.8(2)
C19 C18 C9 C10 137.69(19)
C9 N2 C8 N1 2.7(3)
C18 N1 C8 N2 5.5(3)
S1 N1 C8 N2 -175.48(17)
N2 C9 C10 F1 -58.4(3)
C11 C9 C10 F1 -177.7(2)
C18 C9 C10 F1 54.9(3)
N2 C9 C10 F3 -177.2(2)
C11 C9 C10 F3 63.4(3)
C18 C9 C10 F3 -63.9(3)
N2 C9 C10 F2 61.8(3)
C11 C9 C10 F2 -57.5(3)
C18 C9 C10 F2 175.2(2)
N2 C9 C11 C12 1.1(3)
C10 C9 C11 C12 117.4(2)
C18 C9 C11 C12 -118.5(2)
N2 C9 C11 C16 178.68(18)
C10 C9 C11 C16 -65.0(3)
C18 C9 C11 C16 59.0(2)
C16 C11 C12 C13 -1.0(3)
C9 C11 C12 C13 176.6(2)
C11 C12 C13 C14 0.8(4)
C12 C13 C14 C15 -0.2(4)
C12 C13 C14 C17 179.3(3)
C13 C14 C15 C16 -0.1(4)
C17 C14 C15 C16 -179.6(2)
C14 C15 C16 C11 -0.2(3)
C12 C11 C16 C15 0.7(3)
C9 C11 C16 C15 -176.91(19)
C4 C5 C6 C7 0.0(4)
S1 C5 C6 C7 -177.4(2)
C5 C6 C7 C2 0.4(4)
C3 C2 C7 C6 -0.7(5)
C1 C2 C7 C6 179.6(3)
